data_4020756
loop_
_publ_author_name
'Katherine S. Dunne'
'Fabrice Bisaro'
'Barbara Odell'
'Jean-Marc Paris'
'V\'eronique Gouverneur'

_publ_section_title
;
 Diastereoselective Ring-Closing Metathesis:
 Synthesis of P-Stereogenic Phosphinates from
 Prochiral Phosphinic Acid Derivatives
;
_journal_name_full 'Journal of Organic Chemistry'
_journal_page_first 10803
_journal_page_last 10809
_journal_paper_doi 10.1021/jo0518708
_journal_volume 70
_journal_year 2005
_chemical_formula_moiety ' C13 H15 O2 P1 '
_chemical_formula_sum 'C13 H15 O2 P'
_chemical_formula_weight 234.23
_space_group_IT_number 14
_symmetry_cell_setting monoclinic
_symmetry_space_group_name_Hall '-P 2ybc'
_symmetry_space_group_name_H-M 'P 1 21/c 1'
_cell_angle_alpha 90
_cell_angle_beta 110.8144(9)
_cell_angle_gamma 90
_cell_formula_units_Z 4
_cell_length_a 9.4409(2)
_cell_length_b 10.4204(2)
_cell_length_c 12.9663(3)
_cell_measurement_temperature 150
_cell_volume 1192.35(4)
_diffrn_ambient_temperature 150
_exptl_crystal_density_diffrn 1.305
_cod_depositor_comments
;
The following automatic conversions were performed:
'_symmetry_cell_setting' value 'Monoclinic' changed to 'monoclinic'
according to '/home/saulius/struct/CIF-dictionaries/cif_core.dic'
dictionary named 'cif_core.dic' version 2.4.1 from 2010-06-29.

Automatic conversion script
Id: cif_fix_enum 1527 2010-12-29 10:47:43Z saulius 
;
_cod_original_sg_symbol_H-M 'P 21/c'
_cod_original_formula_sum ' C13 H15 O2 P1 '
_cod_database_code 4020756

loop_
_symmetry_equiv_pos_as_xyz
x,y,z
-x,-y,-z
-x,y+1/2,-z+1/2
x,-y+1/2,z+1/2

loop_
_atom_site_label
_atom_site_type_symbol
_atom_site_fract_x
_atom_site_fract_y
_atom_site_fract_z
_atom_site_U_iso_or_equiv
_atom_site_occupancy
_atom_site_adp_type
P1 P 0.49849(4) 0.48253(4) 0.27626(3) 0.0220 1.0000 Uani
O1 O 0.39226(13) 0.58513(11) 0.28025(9) 0.0274 1.0000 Uani
O2 O 0.54682(12) 0.39643(11) 0.38408(9) 0.0246 1.0000 Uani
C1 C 0.68541(18) 0.31900(16) 0.41329(13) 0.0259 1.0000 Uani
C2 C 0.82069(18) 0.40834(18) 0.43934(14) 0.0300 1.0000 Uani
C3 C 0.80606(19) 0.50319(18) 0.34923(15) 0.0333 1.0000 Uani
C4 C 0.67501(19) 0.53887(17) 0.27302(14) 0.0304 1.0000 Uani
C5 C 0.6882(2) 0.23693(18) 0.50993(14) 0.0336 1.0000 Uani
C6 C 0.41895(18) 0.37795(15) 0.16124(13) 0.0239 1.0000 Uani
C7 C 0.28775(18) 0.40871(15) 0.08207(13) 0.0234 1.0000 Uani
C8 C 0.20752(17) 0.33730(15) -0.02020(12) 0.0226 1.0000 Uani
C9 C 0.07151(18) 0.38728(16) -0.09402(13) 0.0265 1.0000 Uani
C10 C -0.00909(19) 0.32407(18) -0.19181(13) 0.0308 1.0000 Uani
C11 C 0.0474(2) 0.21091(18) -0.21783(13) 0.0316 1.0000 Uani
C12 C 0.18286(19) 0.16015(17) -0.14639(14) 0.0290 1.0000 Uani
C13 C 0.26217(18) 0.22195(16) -0.04773(13) 0.0248 1.0000 Uani
H11 H 0.6804 0.2626 0.3497 0.0295 1.0000 Uiso
H21 H 0.9135 0.3554 0.4513 0.0340 1.0000 Uiso
H22 H 0.8315 0.4566 0.5084 0.0340 1.0000 Uiso
H31 H 0.9011 0.5424 0.3461 0.0398 1.0000 Uiso
H41 H 0.6758 0.5985 0.2128 0.0364 1.0000 Uiso
H51 H 0.7810 0.1818 0.5334 0.0377 1.0000 Uiso
H52 H 0.6896 0.2934 0.5727 0.0377 1.0000 Uiso
H53 H 0.5960 0.1813 0.4877 0.0377 1.0000 Uiso
H61 H 0.4723 0.2967 0.1560 0.0282 1.0000 Uiso
H71 H 0.2383 0.4896 0.0936 0.0278 1.0000 Uiso
H91 H 0.0316 0.4699 -0.0761 0.0311 1.0000 Uiso
H101 H -0.1071 0.3601 -0.2429 0.0349 1.0000 Uiso
H111 H -0.0096 0.1655 -0.2884 0.0368 1.0000 Uiso
H121 H 0.2234 0.0788 -0.1661 0.0350 1.0000 Uiso
H131 H 0.3586 0.1841 0.0039 0.0292 1.0000 Uiso

loop_
_atom_site_aniso_label
_atom_site_aniso_U_11
_atom_site_aniso_U_22
_atom_site_aniso_U_33
_atom_site_aniso_U_23
_atom_site_aniso_U_13
_atom_site_aniso_U_12
P1 0.02094(18) 0.0219(2) 0.02072(18) 0.00024(16) 0.00439(14) 0.00036(16)
O1 0.0277(6) 0.0234(6) 0.0285(6) -0.0010(5) 0.0070(5) 0.0041(5)
O2 0.0222(5) 0.0282(6) 0.0218(5) 0.0038(4) 0.0059(4) 0.0028(5)
C1 0.0237(7) 0.0272(8) 0.0228(7) -0.0035(6) 0.0033(6) 0.0053(6)
C2 0.0211(7) 0.0362(9) 0.0276(8) -0.0059(7) 0.0025(6) 0.0022(7)
C3 0.0251(8) 0.0385(10) 0.0359(9) -0.0050(8) 0.0104(7) -0.0068(7)
C4 0.0312(8) 0.0305(9) 0.0292(8) -0.0002(7) 0.0102(7) -0.0060(7)
C5 0.0377(9) 0.0318(9) 0.0247(8) 0.0029(7) 0.0031(7) 0.0075(8)
C6 0.0249(7) 0.0225(8) 0.0232(7) -0.0002(6) 0.0070(6) 0.0006(6)
C7 0.0245(7) 0.0219(7) 0.0230(7) 0.0007(6) 0.0075(6) 0.0004(6)
C8 0.0212(7) 0.0242(8) 0.0215(7) 0.0019(6) 0.0063(6) -0.0010(6)
C9 0.0256(8) 0.0275(8) 0.0246(7) 0.0009(6) 0.0066(6) 0.0018(7)
C10 0.0261(8) 0.0372(9) 0.0239(8) 0.0027(7) 0.0027(6) -0.0012(7)
C11 0.0320(8) 0.0364(10) 0.0235(8) -0.0048(7) 0.0065(7) -0.0074(7)
C12 0.0300(8) 0.0283(8) 0.0293(8) -0.0047(7) 0.0114(7) -0.0031(7)
C13 0.0233(7) 0.0247(8) 0.0250(8) 0.0018(6) 0.0070(6) 0.0005(6)

loop_
_geom_bond_atom_site_label_1
_geom_bond_site_symmetry_1
_geom_bond_atom_site_label_2
_geom_bond_site_symmetry_2
_geom_bond_distance
_geom_bond_publ_flag
P1 . O1 . 1.4793(12) yes
P1 . O2 . 1.5856(11) yes
P1 . C4 . 1.7814(17) yes
P1 . C6 . 1.7832(16) yes
O2 . C1 . 1.4677(19) yes
C1 . C2 . 1.518(2) yes
C1 . C5 . 1.509(2) yes
C1 . H11 . 1.000 no
C2 . C3 . 1.499(3) yes
C2 . H21 . 1.000 no
C2 . H22 . 1.000 no
C3 . C4 . 1.333(2) yes
C3 . H31 . 1.000 no
C4 . H41 . 1.000 no
C5 . H51 . 1.000 no
C5 . H52 . 1.000 no
C5 . H53 . 1.000 no
C6 . C7 . 1.337(2) yes
C6 . H61 . 1.000 no
C7 . C8 . 1.474(2) yes
C7 . H71 . 1.000 no
C8 . C9 . 1.401(2) yes
C8 . C13 . 1.403(2) yes
C9 . C10 . 1.391(2) yes
C9 . H91 . 1.000 no
C10 . C11 . 1.384(3) yes
C10 . H101 . 1.000 no
C11 . C12 . 1.390(2) yes
C11 . H111 . 1.000 no
C12 . C13 . 1.390(2) yes
C12 . H121 . 1.000 no
C13 . H131 . 1.000 no
